data_7704308
loop_
_publ_author_name
'Sugahara, Tomohiro'
'Espinosa Ferao, Arturo'
'Rey Planells, Alicia'
'Guo, Jing-Dong'
'Aoyama, Shin'
'Igawa, Kazunobu'
'Tomooka, Katsuhiko'
'Sasamori, Takahiro'
'Hashizume, Daisuke'
'Nagase, Shigeru'
'Tokitoh, Norihiro'

_publ_section_title
;
 1,2-Insertion reactions of alkynes into Ge-C bonds of arylbromogermylene.
;
_journal_issue 21
_journal_name_full 'Dalton transactions (Cambridge, England : 2003)'
_journal_page_first 7189
_journal_page_last 7196
_journal_paper_doi 10.1039/d0dt01223h
_journal_volume 49
_journal_year 2020
_chemical_formula_moiety 'C45 H73 Br N2 O4 S2 Si5'
_chemical_formula_sum 'C45 H73 Br N2 O4 S2 Si5'
_chemical_formula_weight 990.53
_space_group_crystal_system monoclinic
_space_group_IT_number 14
_space_group_name_Hall '-P 2yn'
_space_group_name_H-M_alt 'P 1 21/n 1'
_atom_sites_solution_hydrogens geom
_atom_sites_solution_primary direct
_atom_sites_solution_secondary difman
_audit_block_doi 10.5517/ccdc.csd.cc220v98
_audit_creation_method SHELXL-2014/7
_audit_update_record
;
2020-04-29 deposited with the CCDC.	2020-05-05 downloaded from the CCDC.
;
_cell_angle_alpha 90
_cell_angle_beta 93.320(3)
_cell_angle_gamma 90
_cell_formula_units_Z 4
_cell_length_a 10.5503(5)
_cell_length_b 20.8083(7)
_cell_length_c 24.3847(9)
_cell_measurement_reflns_used 39270
_cell_measurement_temperature 103(2)
_cell_measurement_theta_max 25.498
_cell_measurement_theta_min 1.938
_cell_volume 5344.3(4)
_computing_cell_refinement CrysAlisPro
_computing_data_collection CrystalClear
_computing_data_reduction CrysAlisPro
_computing_molecular_graphics 'Yadokari-XG 2011 (Wakita Nemoto et al., 2011)'
_computing_publication_material 'Yadokari-XG 2011 (Wakita,Nemoto et al., 2011)'
_computing_structure_refinement 'SHELXL-2014/7 (Sheldrick, 2014)'
_computing_structure_solution SHEKXT
_diffrn_ambient_temperature 103(2)
_diffrn_detector_area_resol_mean 28.5714
_diffrn_measured_fraction_theta_full 0.989
_diffrn_measured_fraction_theta_max 0.988
_diffrn_measurement_device_type 'Rigaku Saturn'
_diffrn_measurement_method \w
_diffrn_radiation_type MoK\a
_diffrn_radiation_wavelength 0.71073
_diffrn_reflns_av_R_equivalents 0.0955
_diffrn_reflns_av_unetI/netI 0.0868
_diffrn_reflns_Laue_measured_fraction_full 0.989
_diffrn_reflns_Laue_measured_fraction_max 0.988
_diffrn_reflns_limit_h_max 12
_diffrn_reflns_limit_h_min -11
_diffrn_reflns_limit_k_max 25
_diffrn_reflns_limit_k_min -25
_diffrn_reflns_limit_l_max 29
_diffrn_reflns_limit_l_min -29
_diffrn_reflns_number 39270
_diffrn_reflns_point_group_measured_fraction_full 0.989
_diffrn_reflns_point_group_measured_fraction_max 0.988
_diffrn_reflns_theta_full 25.242
_diffrn_reflns_theta_max 25.498
_diffrn_reflns_theta_min 1.938
_diffrn_source 'fine-focus sealed tube'
_exptl_absorpt_coefficient_mu 0.999
_exptl_absorpt_correction_T_max 0.971
_exptl_absorpt_correction_T_min 0.907
_exptl_absorpt_correction_type multi-scan
_exptl_absorpt_process_details
;
 MULABS - Empirical Correction for Absorption Anisotropy.
 Blessing, R. H., Acta Cryst., A51, 33-38 (1995).
;
_exptl_crystal_colour colorless
_exptl_crystal_density_diffrn 1.231
_exptl_crystal_description plate
_exptl_crystal_F_000 2104
_exptl_crystal_size_max 0.100
_exptl_crystal_size_mid 0.090
_exptl_crystal_size_min 0.030
_refine_diff_density_max 0.866
_refine_diff_density_min -0.970
_refine_diff_density_rms 0.090
_refine_ls_extinction_method none
_refine_ls_goodness_of_fit_ref 1.052
_refine_ls_hydrogen_treatment constr
_refine_ls_matrix_type full
_refine_ls_number_parameters 549
_refine_ls_number_reflns 9827
_refine_ls_number_restraints 0
_refine_ls_restrained_S_all 1.052
_refine_ls_R_factor_all 0.1052
_refine_ls_R_factor_gt 0.0613
_refine_ls_shift/su_max 0.001
_refine_ls_shift/su_mean 0.000
_refine_ls_structure_factor_coef Fsqd
_refine_ls_weighting_details 'w=1/[?s^2^(Fo^2^)+(0.0746P)^2^+7.0406P] where P=(Fo^2^+2Fc^2^)/3'
_refine_ls_weighting_scheme calc
_refine_ls_wR_factor_gt 0.1464
_refine_ls_wR_factor_ref 0.1655
_reflns_Friedel_coverage 0.000
_reflns_number_gt 6613
_reflns_number_total 9827
_reflns_threshold_expression 'I > 2\s(I)'
_cod_data_source_file d0dt01223h3.cif
_cod_data_source_block compound16
_cod_depositor_comments 'Adding full bibliography for 7704306--7704311.cif.'
_cod_original_sg_symbol_H-M 'P 21/n'
_cod_database_code 7704308
_shelx_shelxl_version_number 2014/7
_shelx_space_group_comment
;
The symmetry employed for this shelxl refinement is uniquely defined
by the following loop, which should always be used as a source of
symmetry information in preference to the above space-group names.
They are only intended as comments.
;
_shelx_estimated_absorpt_t_min 0.907
_shelx_estimated_absorpt_t_max 0.971

loop_
_space_group_symop_operation_xyz
'x, y, z'
'-x+1/2, y+1/2, -z+1/2'
'-x, -y, -z'
'x-1/2, -y-1/2, z-1/2'

loop_
_atom_site_label
_atom_site_type_symbol
_atom_site_fract_x
_atom_site_fract_y
_atom_site_fract_z
_atom_site_U_iso_or_equiv
_atom_site_adp_type
_atom_site_occupancy
_atom_site_site_symmetry_order
_atom_site_calc_flag
_atom_site_refinement_flags_posn
_atom_site_refinement_flags_adp
_atom_site_refinement_flags_occupancy
_atom_site_disorder_assembly
_atom_site_disorder_group
Si1 Si 0.56824(12) 0.30045(6) 0.54965(5) 0.0194(3) Uani 1 1 d . . . . .
Br1 Br 0.70958(5) 0.35288(2) 0.60418(2) 0.03097(16) Uani 1 1 d . . . . .
C1 C 0.4137(4) 0.3342(2) 0.53581(18) 0.0209(10) Uani 1 1 d . . . . .
C2 C 0.2819(4) 0.3519(2) 0.54740(18) 0.0233(10) Uani 1 1 d . . . . .
H11 H 0.2232 0.3344 0.5179 0.028 Uiso 1 1 calc R U . . .
H12 H 0.2603 0.3317 0.5824 0.028 Uiso 1 1 calc R U . . .
N1 N 0.2628(4) 0.42166(18) 0.55120(14) 0.0227(9) Uani 1 1 d . . . . .
C3 C 0.1717(5) 0.4546(2) 0.51283(19) 0.0263(11) Uani 1 1 d . . . . .
H13 H 0.1107 0.4790 0.5341 0.032 Uiso 1 1 calc R U . . .
H14 H 0.1233 0.4220 0.4907 0.032 Uiso 1 1 calc R U . . .
C4 C 0.2355(5) 0.5002(2) 0.47453(19) 0.0273(11) Uani 1 1 d . . . . .
H15 H 0.2546 0.5410 0.4942 0.033 Uiso 1 1 calc R U . . .
H16 H 0.1755 0.5101 0.4429 0.033 Uiso 1 1 calc R U . . .
C5 C 0.3576(5) 0.4738(2) 0.45313(18) 0.0261(11) Uani 1 1 d . . . . .
H17 H 0.3846 0.5026 0.4237 0.031 Uiso 1 1 calc R U . . .
H18 H 0.4244 0.4753 0.4833 0.031 Uiso 1 1 calc R U . . .
N2 N 0.3513(4) 0.40751(17) 0.43132(14) 0.0225(9) Uani 1 1 d . . . . .
C6 C 0.4735(5) 0.3729(2) 0.43900(18) 0.0256(11) Uani 1 1 d . . . . .
H19 H 0.4779 0.3392 0.4105 0.031 Uiso 1 1 calc R U . . .
H20 H 0.5442 0.4034 0.4345 0.031 Uiso 1 1 calc R U . . .
C7 C 0.4882(4) 0.3430(2) 0.49403(18) 0.0212(10) Uani 1 1 d . . . . .
S1 S 0.30552(12) 0.45516(6) 0.60913(5) 0.0284(3) Uani 1 1 d . . . . .
O1 O 0.3040(3) 0.52217(17) 0.60024(14) 0.0371(9) Uani 1 1 d . . . . .
O2 O 0.4179(3) 0.42301(19) 0.62880(14) 0.0400(9) Uani 1 1 d . . . . .
C8 C 0.1881(5) 0.4375(2) 0.65491(18) 0.0276(11) Uani 1 1 d . . . . .
C9 C 0.1942(5) 0.3797(3) 0.6827(2) 0.0377(14) Uani 1 1 d . . . . .
H1 H 0.2638 0.3515 0.6788 0.045 Uiso 1 1 calc R U . . .
C10 C 0.0990(6) 0.3634(3) 0.7160(2) 0.0432(15) Uani 1 1 d . . . . .
H2 H 0.1025 0.3231 0.7344 0.052 Uiso 1 1 calc R U . . .
C11 C -0.0027(5) 0.4043(3) 0.72361(19) 0.0345(13) Uani 1 1 d . . . . .
C12 C -0.0030(5) 0.4628(2) 0.69681(19) 0.0313(12) Uani 1 1 d . . . . .
H3 H -0.0692 0.4925 0.7026 0.038 Uiso 1 1 calc R U . . .
C13 C 0.0890(5) 0.4793(2) 0.66218(18) 0.0260(11) Uani 1 1 d . . . . .
H4 H 0.0848 0.5192 0.6433 0.031 Uiso 1 1 calc R U . . .
S2 S 0.27454(12) 0.39564(6) 0.37187(4) 0.0252(3) Uani 1 1 d . . . . .
O3 O 0.1566(3) 0.42908(16) 0.37416(12) 0.0284(8) Uani 1 1 d . . . . .
O4 O 0.2761(4) 0.32813(16) 0.36192(13) 0.0362(9) Uani 1 1 d . . . . .
C14 C -0.1062(6) 0.3858(3) 0.7597(2) 0.0517(16) Uani 1 1 d . . . . .
H66 H -0.1288 0.4229 0.7819 0.077 Uiso 1 1 calc R U . . .
H67 H -0.0771 0.3505 0.7839 0.077 Uiso 1 1 calc R U . . .
H68 H -0.1808 0.3719 0.7369 0.077 Uiso 1 1 calc R U . . .
C15 C 0.3633(5) 0.4334(2) 0.32238(17) 0.0254(11) Uani 1 1 d . . . . .
C16 C 0.3453(5) 0.4974(2) 0.31148(18) 0.0250(11) Uani 1 1 d . . . . .
H5 H 0.2810 0.5204 0.3289 0.030 Uiso 1 1 calc R U . . .
C17 C 0.4200(5) 0.5285(3) 0.27538(19) 0.0346(13) Uani 1 1 d . . . . .
H6 H 0.4064 0.5728 0.2680 0.042 Uiso 1 1 calc R U . . .
C18 C 0.5135(5) 0.4964(3) 0.24994(19) 0.0383(14) Uani 1 1 d . . . . .
C19 C 0.5301(6) 0.4321(3) 0.2610(2) 0.0457(15) Uani 1 1 d . . . . .
H7 H 0.5945 0.4093 0.2435 0.055 Uiso 1 1 calc R U . . .
C20 C 0.4558(5) 0.3996(3) 0.29682(19) 0.0367(13) Uani 1 1 d . . . . .
H8 H 0.4681 0.3550 0.3037 0.044 Uiso 1 1 calc R U . . .
C21 C 0.5987(6) 0.5325(4) 0.2123(2) 0.0573(18) Uani 1 1 d . . . . .
H69 H 0.5615 0.5746 0.2033 0.086 Uiso 1 1 calc R U . . .
H70 H 0.6068 0.5078 0.1784 0.086 Uiso 1 1 calc R U . . .
H71 H 0.6828 0.5383 0.2309 0.086 Uiso 1 1 calc R U . . .
C22 C 0.6184(4) 0.2157(2) 0.55255(17) 0.0201(10) Uani 1 1 d . . . . .
C23 C 0.6999(4) 0.1908(2) 0.51372(18) 0.0223(10) Uani 1 1 d . . . . .
C24 C 0.7487(5) 0.1291(2) 0.52134(19) 0.0282(11) Uani 1 1 d . . . . .
H9 H 0.8017 0.1118 0.4948 0.034 Uiso 1 1 calc R U . . .
C25 C 0.7222(5) 0.0918(2) 0.56668(19) 0.0302(12) Uani 1 1 d . . . . .
C26 C 0.6408(5) 0.1169(2) 0.60329(19) 0.0287(12) Uani 1 1 d . . . . .
H10 H 0.6205 0.0916 0.6340 0.034 Uiso 1 1 calc R U . . .
C27 C 0.5875(4) 0.1773(2) 0.59726(17) 0.0215(10) Uani 1 1 d . . . . .
C28 C 0.7337(5) 0.2287(2) 0.46398(18) 0.0265(11) Uani 1 1 d . . . . .
H72 H 0.6941 0.2717 0.4695 0.032 Uiso 1 1 calc R U . . .
Si2 Si 0.90947(15) 0.24673(8) 0.46378(7) 0.0407(4) Uani 1 1 d . . . . .
C29 C 0.9276(6) 0.3254(3) 0.4294(3) 0.066(2) Uani 1 1 d . . . . .
H21 H 0.8803 0.3583 0.4485 0.099 Uiso 1 1 calc R U . . .
H22 H 0.8943 0.3224 0.3912 0.099 Uiso 1 1 calc R U . . .
H23 H 1.0176 0.3371 0.4305 0.099 Uiso 1 1 calc R U . . .
C30 C 1.0026(6) 0.1850(4) 0.4271(3) 0.0634(19) Uani 1 1 d . . . . .
H24 H 1.0929 0.1963 0.4301 0.095 Uiso 1 1 calc R U . . .
H25 H 0.9730 0.1838 0.3882 0.095 Uiso 1 1 calc R U . . .
H26 H 0.9905 0.1427 0.4437 0.095 Uiso 1 1 calc R U . . .
C31 C 0.9735(6) 0.2518(3) 0.5357(3) 0.0549(17) Uani 1 1 d . . . . .
H27 H 1.0654 0.2589 0.5365 0.082 Uiso 1 1 calc R U . . .
H28 H 0.9559 0.2116 0.5548 0.082 Uiso 1 1 calc R U . . .
H29 H 0.9331 0.2877 0.5541 0.082 Uiso 1 1 calc R U . . .
Si3 Si 0.64725(15) 0.19686(7) 0.40021(5) 0.0320(4) Uani 1 1 d . . . . .
C32 C 0.4760(5) 0.1910(3) 0.4129(2) 0.0382(13) Uani 1 1 d . . . . .
H30 H 0.4642 0.1608 0.4430 0.057 Uiso 1 1 calc R U . . .
H31 H 0.4290 0.1758 0.3796 0.057 Uiso 1 1 calc R U . . .
H32 H 0.4442 0.2335 0.4229 0.057 Uiso 1 1 calc R U . . .
C33 C 0.6704(6) 0.2542(3) 0.3432(2) 0.0430(15) Uani 1 1 d . . . . .
H33 H 0.6584 0.2982 0.3562 0.065 Uiso 1 1 calc R U . . .
H34 H 0.6085 0.2451 0.3127 0.065 Uiso 1 1 calc R U . . .
H35 H 0.7565 0.2495 0.3307 0.065 Uiso 1 1 calc R U . . .
C34 C 0.6997(7) 0.1154(3) 0.3797(2) 0.0500(16) Uani 1 1 d . . . . .
H36 H 0.7920 0.1152 0.3771 0.075 Uiso 1 1 calc R U . . .
H37 H 0.6584 0.1041 0.3440 0.075 Uiso 1 1 calc R U . . .
H38 H 0.6762 0.0840 0.4073 0.075 Uiso 1 1 calc R U . . .
C35 C 0.4953(4) 0.1999(2) 0.63810(18) 0.0233(10) Uani 1 1 d . . . . .
H73 H 0.4773 0.2456 0.6277 0.028 Uiso 1 1 calc R U . . .
Si4 Si 0.56141(14) 0.20412(7) 0.71152(5) 0.0294(3) Uani 1 1 d . . . . .
C36 C 0.7364(5) 0.2113(3) 0.7141(2) 0.0402(14) Uani 1 1 d . . . . .
H39 H 0.7605 0.2470 0.6907 0.060 Uiso 1 1 calc R U . . .
H40 H 0.7732 0.1713 0.7010 0.060 Uiso 1 1 calc R U . . .
H41 H 0.7682 0.2194 0.7520 0.060 Uiso 1 1 calc R U . . .
C37 C 0.5181(6) 0.1328(3) 0.7524(2) 0.0494(16) Uani 1 1 d . . . . .
H42 H 0.5567 0.0943 0.7375 0.074 Uiso 1 1 calc R U . . .
H43 H 0.4256 0.1280 0.7507 0.074 Uiso 1 1 calc R U . . .
H44 H 0.5493 0.1387 0.7908 0.074 Uiso 1 1 calc R U . . .
C38 C 0.4924(6) 0.2767(3) 0.7427(2) 0.0431(15) Uani 1 1 d . . . . .
H45 H 0.5280 0.2818 0.7804 0.065 Uiso 1 1 calc R U . . .
H46 H 0.4000 0.2720 0.7429 0.065 Uiso 1 1 calc R U . . .
H47 H 0.5129 0.3147 0.7211 0.065 Uiso 1 1 calc R U . . .
Si5 Si 0.33870(14) 0.15702(7) 0.62349(6) 0.0311(3) Uani 1 1 d . . . . .
C39 C 0.3454(6) 0.0688(3) 0.6348(2) 0.0461(15) Uani 1 1 d . . . . .
H48 H 0.2612 0.0501 0.6263 0.069 Uiso 1 1 calc R U . . .
H49 H 0.3719 0.0600 0.6732 0.069 Uiso 1 1 calc R U . . .
H50 H 0.4066 0.0497 0.6108 0.069 Uiso 1 1 calc R U . . .
C40 C 0.2155(5) 0.1920(3) 0.6660(2) 0.0420(14) Uani 1 1 d . . . . .
H51 H 0.2044 0.2376 0.6571 0.063 Uiso 1 1 calc R U . . .
H52 H 0.2421 0.1874 0.7050 0.063 Uiso 1 1 calc R U . . .
H53 H 0.1349 0.1693 0.6584 0.063 Uiso 1 1 calc R U . . .
C41 C 0.2900(5) 0.1690(3) 0.5499(2) 0.0374(13) Uani 1 1 d . . . . .
H54 H 0.3513 0.1478 0.5271 0.056 Uiso 1 1 calc R U . . .
H55 H 0.2876 0.2151 0.5416 0.056 Uiso 1 1 calc R U . . .
H56 H 0.2056 0.1504 0.5421 0.056 Uiso 1 1 calc R U . . .
C42 C 0.7863(6) 0.0264(2) 0.5739(2) 0.0406(14) Uani 1 1 d . . . . .
C43 C 0.9305(7) 0.0357(3) 0.5783(3) 0.063(2) Uani 1 1 d . . . . .
H57 H 0.9573 0.0574 0.5452 0.095 Uiso 1 1 calc R U . . .
H58 H 0.9723 -0.0063 0.5819 0.095 Uiso 1 1 calc R U . . .
H59 H 0.9542 0.0620 0.6107 0.095 Uiso 1 1 calc R U . . .
C44 C 0.7508(7) -0.0078(3) 0.6257(3) 0.062(2) Uani 1 1 d . . . . .
H60 H 0.7831 0.0167 0.6579 0.093 Uiso 1 1 calc R U . . .
H61 H 0.7881 -0.0509 0.6268 0.093 Uiso 1 1 calc R U . . .
H62 H 0.6582 -0.0112 0.6260 0.093 Uiso 1 1 calc R U . . .
C45 C 0.7512(8) -0.0159(3) 0.5254(3) 0.071(2) Uani 1 1 d . . . . .
H63 H 0.6588 -0.0215 0.5221 0.106 Uiso 1 1 calc R U . . .
H64 H 0.7920 -0.0580 0.5307 0.106 Uiso 1 1 calc R U . . .
H65 H 0.7799 0.0041 0.4919 0.106 Uiso 1 1 calc R U . . .

loop_
_atom_site_aniso_label
_atom_site_aniso_U_11
_atom_site_aniso_U_22
_atom_site_aniso_U_33
_atom_site_aniso_U_23
_atom_site_aniso_U_13
_atom_site_aniso_U_12
Si1 0.0240(8) 0.0167(6) 0.0175(6) 0.0014(5) 0.0005(5) -0.0002(5)
Br1 0.0389(3) 0.0212(3) 0.0319(3) -0.0008(2) -0.0063(2) 0.0001(2)
C1 0.026(3) 0.015(2) 0.021(2) 0.0036(17) -0.001(2) -0.0004(19)
C2 0.026(3) 0.021(2) 0.022(2) 0.0029(19) 0.001(2) 0.000(2)
N1 0.026(2) 0.021(2) 0.0206(19) -0.0008(15) 0.0011(17) 0.0004(17)
C3 0.021(3) 0.030(3) 0.028(3) -0.002(2) 0.000(2) 0.006(2)
C4 0.035(3) 0.023(3) 0.024(2) 0.0001(19) 0.004(2) 0.005(2)
C5 0.036(3) 0.021(2) 0.020(2) 0.0019(18) -0.003(2) -0.005(2)
N2 0.033(3) 0.019(2) 0.0152(18) 0.0020(15) -0.0028(17) -0.0011(17)
C6 0.028(3) 0.028(3) 0.021(2) 0.0051(19) 0.002(2) 0.003(2)
C7 0.025(3) 0.015(2) 0.023(2) -0.0014(17) -0.001(2) 0.0014(19)
S1 0.0267(8) 0.0327(7) 0.0260(6) -0.0069(5) 0.0020(5) 0.0006(6)
O1 0.038(2) 0.035(2) 0.040(2) -0.0122(16) 0.0138(17) -0.0073(17)
O2 0.029(2) 0.062(3) 0.0294(19) -0.0127(17) -0.0028(16) 0.0059(18)
C8 0.030(3) 0.034(3) 0.019(2) -0.002(2) 0.000(2) 0.006(2)
C9 0.042(4) 0.046(3) 0.026(3) 0.005(2) 0.006(2) 0.023(3)
C10 0.063(4) 0.037(3) 0.030(3) 0.012(2) 0.012(3) 0.018(3)
C11 0.040(4) 0.043(3) 0.021(2) 0.001(2) 0.009(2) 0.008(3)
C12 0.034(3) 0.032(3) 0.028(3) -0.004(2) 0.005(2) 0.010(2)
C13 0.030(3) 0.027(3) 0.021(2) -0.0026(19) 0.001(2) 0.004(2)
S2 0.0326(8) 0.0225(6) 0.0197(6) 0.0023(5) -0.0046(5) -0.0048(5)
O3 0.030(2) 0.0323(19) 0.0222(17) 0.0046(14) -0.0052(14) -0.0026(16)
O4 0.052(3) 0.0255(19) 0.0293(19) 0.0003(14) -0.0102(17) -0.0064(17)
C14 0.057(4) 0.059(4) 0.041(3) 0.012(3) 0.018(3) 0.010(3)
C15 0.030(3) 0.031(3) 0.015(2) -0.0003(19) -0.004(2) -0.003(2)
C16 0.024(3) 0.031(3) 0.020(2) 0.000(2) -0.001(2) -0.003(2)
C17 0.040(4) 0.041(3) 0.022(3) 0.004(2) -0.004(2) -0.008(3)
C18 0.039(4) 0.058(4) 0.018(2) -0.005(2) 0.002(2) -0.012(3)
C19 0.043(4) 0.069(4) 0.026(3) -0.015(3) 0.008(3) 0.008(3)
C20 0.044(4) 0.043(3) 0.022(3) -0.006(2) -0.003(2) 0.009(3)
C21 0.049(4) 0.093(5) 0.031(3) -0.003(3) 0.012(3) -0.019(4)
C22 0.020(3) 0.022(2) 0.019(2) 0.0017(18) -0.0018(19) 0.0024(19)
C23 0.022(3) 0.022(2) 0.023(2) -0.0002(18) -0.001(2) -0.001(2)
C24 0.033(3) 0.026(3) 0.026(3) -0.004(2) 0.004(2) 0.008(2)
C25 0.040(3) 0.022(3) 0.027(3) -0.001(2) -0.006(2) 0.004(2)
C26 0.042(3) 0.022(3) 0.022(2) 0.0024(19) 0.000(2) 0.001(2)
C27 0.025(3) 0.019(2) 0.020(2) -0.0012(18) -0.0023(19) -0.002(2)
C28 0.030(3) 0.025(3) 0.025(2) -0.0002(19) 0.007(2) 0.004(2)
Si2 0.0321(10) 0.0491(10) 0.0422(9) 0.0043(7) 0.0134(7) 0.0004(7)
C29 0.042(4) 0.068(5) 0.090(5) 0.020(4) 0.017(4) -0.017(3)
C30 0.042(4) 0.086(5) 0.065(4) -0.001(4) 0.026(3) 0.012(4)
C31 0.032(4) 0.070(5) 0.062(4) -0.008(3) -0.002(3) -0.011(3)
Si3 0.0472(10) 0.0285(8) 0.0206(7) -0.0038(6) 0.0042(6) 0.0082(7)
C32 0.048(4) 0.038(3) 0.029(3) -0.005(2) -0.001(2) -0.002(3)
C33 0.054(4) 0.050(4) 0.025(3) 0.001(2) 0.008(3) 0.013(3)
C34 0.075(5) 0.040(3) 0.034(3) -0.014(3) -0.005(3) 0.018(3)
C35 0.029(3) 0.017(2) 0.024(2) 0.0074(18) 0.004(2) 0.000(2)
Si4 0.0414(9) 0.0279(8) 0.0187(6) 0.0058(5) 0.0014(6) 0.0043(6)
C36 0.050(4) 0.044(3) 0.026(3) -0.001(2) -0.005(2) 0.001(3)
C37 0.062(4) 0.054(4) 0.031(3) 0.017(3) -0.007(3) -0.004(3)
C38 0.058(4) 0.046(3) 0.025(3) -0.002(2) 0.003(3) 0.012(3)
Si5 0.0347(9) 0.0252(8) 0.0335(8) 0.0060(6) 0.0029(6) -0.0045(6)
C39 0.054(4) 0.028(3) 0.056(4) 0.009(3) 0.001(3) -0.012(3)
C40 0.036(4) 0.048(4) 0.043(3) 0.009(3) 0.012(3) -0.010(3)
C41 0.039(4) 0.032(3) 0.040(3) 0.001(2) 0.001(3) -0.006(2)
C42 0.061(4) 0.026(3) 0.035(3) 0.000(2) 0.002(3) 0.018(3)
C43 0.068(5) 0.052(4) 0.070(5) 0.010(3) 0.009(4) 0.030(4)
C44 0.097(6) 0.034(3) 0.055(4) 0.015(3) 0.009(4) 0.030(4)
C45 0.132(7) 0.030(3) 0.048(4) -0.010(3) -0.008(4) 0.032(4)

loop_
_atom_type_symbol
_atom_type_description
_atom_type_scat_dispersion_real
_atom_type_scat_dispersion_imag
_atom_type_scat_source
C C 0.0033 0.0016 'International Tables Vol C Tables 4.2.6.8 and 6.1.1.4'
H H 0.0000 0.0000 'International Tables Vol C Tables 4.2.6.8 and 6.1.1.4'
Br Br -0.2901 2.4595 'International Tables Vol C Tables 4.2.6.8 and 6.1.1.4'
N N 0.0061 0.0033 'International Tables Vol C Tables 4.2.6.8 and 6.1.1.4'
O O 0.0106 0.0060 'International Tables Vol C Tables 4.2.6.8 and 6.1.1.4'
S S 0.1246 0.1234 'International Tables Vol C Tables 4.2.6.8 and 6.1.1.4'
Si Si 0.0817 0.0704 'International Tables Vol C Tables 4.2.6.8 and 6.1.1.4'

loop_
_geom_angle_atom_site_label_1
_geom_angle_atom_site_label_2
_geom_angle_atom_site_label_3
_geom_angle
_geom_angle_site_symmetry_1
_geom_angle_site_symmetry_3
_geom_angle_publ_flag
C1 Si1 C7 43.8(2) . . ?
C1 Si1 C22 129.8(2) . . ?
C7 Si1 C22 128.7(2) . . ?
C1 Si1 Br1 119.49(15) . . ?
C7 Si1 Br1 118.75(15) . . ?
C22 Si1 Br1 105.38(15) . . ?
C7 C1 C2 135.4(4) . . ?
C7 C1 Si1 68.1(3) . . ?
C2 C1 Si1 156.5(3) . . ?
N1 C2 C1 113.1(4) . . ?
N1 C2 H11 109.0 . . ?
C1 C2 H11 109.0 . . ?
N1 C2 H12 109.0 . . ?
C1 C2 H12 109.0 . . ?
H11 C2 H12 107.8 . . ?
C2 N1 C3 120.5(4) . . ?
C2 N1 S1 116.7(3) . . ?
C3 N1 S1 119.6(3) . . ?
N1 C3 C4 112.8(4) . . ?
N1 C3 H13 109.0 . . ?
C4 C3 H13 109.0 . . ?
N1 C3 H14 109.0 . . ?
C4 C3 H14 109.0 . . ?
H13 C3 H14 107.8 . . ?
C3 C4 C5 113.5(4) . . ?
C3 C4 H15 108.9 . . ?
C5 C4 H15 108.9 . . ?
C3 C4 H16 108.9 . . ?
C5 C4 H16 108.9 . . ?
H15 C4 H16 107.7 . . ?
N2 C5 C4 116.1(4) . . ?
N2 C5 H17 108.3 . . ?
C4 C5 H17 108.3 . . ?
N2 C5 H18 108.3 . . ?
C4 C5 H18 108.3 . . ?
H17 C5 H18 107.4 . . ?
C5 N2 C6 112.8(4) . . ?
C5 N2 S2 118.0(3) . . ?
C6 N2 S2 114.9(3) . . ?
C7 C6 N2 111.4(4) . . ?
C7 C6 H19 109.4 . . ?
N2 C6 H19 109.4 . . ?
C7 C6 H20 109.4 . . ?
N2 C6 H20 109.4 . . ?
H19 C6 H20 108.0 . . ?
C1 C7 C6 135.6(4) . . ?
C1 C7 Si1 68.1(3) . . ?
C6 C7 Si1 156.3(4) . . ?
O1 S1 O2 121.3(2) . . ?
O1 S1 N1 107.0(2) . . ?
O2 S1 N1 106.1(2) . . ?
O1 S1 C8 107.6(2) . . ?
O2 S1 C8 107.0(2) . . ?
N1 S1 C8 107.1(2) . . ?
C13 C8 C9 120.0(5) . . ?
C13 C8 S1 121.2(4) . . ?
C9 C8 S1 118.8(4) . . ?
C10 C9 C8 119.5(5) . . ?
C10 C9 H1 120.3 . . ?
C8 C9 H1 120.3 . . ?
C9 C10 C11 121.7(5) . . ?
C9 C10 H2 119.1 . . ?
C11 C10 H2 119.1 . . ?
C12 C11 C10 117.2(5) . . ?
C12 C11 C14 121.6(5) . . ?
C10 C11 C14 121.2(5) . . ?
C13 C12 C11 122.1(5) . . ?
C13 C12 H3 118.9 . . ?
C11 C12 H3 118.9 . . ?
C12 C13 C8 119.5(5) . . ?
C12 C13 H4 120.3 . . ?
C8 C13 H4 120.3 . . ?
O4 S2 O3 120.3(2) . . ?
O4 S2 N2 106.83(19) . . ?
O3 S2 N2 106.19(19) . . ?
O4 S2 C15 108.2(2) . . ?
O3 S2 C15 108.0(2) . . ?
N2 S2 C15 106.6(2) . . ?
C11 C14 H66 109.5 . . ?
C11 C14 H67 109.5 . . ?
H66 C14 H67 109.5 . . ?
C11 C14 H68 109.5 . . ?
H66 C14 H68 109.5 . . ?
H67 C14 H68 109.5 . . ?
C16 C15 C20 120.1(5) . . ?
C16 C15 S2 119.7(4) . . ?
C20 C15 S2 120.1(4) . . ?
C15 C16 C17 120.2(5) . . ?
C15 C16 H5 119.9 . . ?
C17 C16 H5 119.9 . . ?
C18 C17 C16 121.0(5) . . ?
C18 C17 H6 119.5 . . ?
C16 C17 H6 119.5 . . ?
C17 C18 C19 118.2(5) . . ?
C17 C18 C21 120.0(6) . . ?
C19 C18 C21 121.7(6) . . ?
C18 C19 C20 121.9(5) . . ?
C18 C19 H7 119.0 . . ?
C20 C19 H7 119.0 . . ?
C15 C20 C19 118.5(5) . . ?
C15 C20 H8 120.7 . . ?
C19 C20 H8 120.7 . . ?
C18 C21 H69 109.5 . . ?
C18 C21 H70 109.5 . . ?
H69 C21 H70 109.5 . . ?
C18 C21 H71 109.5 . . ?
H69 C21 H71 109.5 . . ?
H70 C21 H71 109.5 . . ?
C27 C22 C23 119.3(4) . . ?
C27 C22 Si1 119.6(3) . . ?
C23 C22 Si1 120.7(3) . . ?
C24 C23 C22 118.9(4) . . ?
C24 C23 C28 119.1(4) . . ?
C22 C23 C28 122.0(4) . . ?
C25 C24 C23 122.0(4) . . ?
C25 C24 H9 119.0 . . ?
C23 C24 H9 119.0 . . ?
C26 C25 C24 117.7(4) . . ?
C26 C25 C42 123.5(4) . . ?
C24 C25 C42 118.7(5) . . ?
C25 C26 C27 122.8(4) . . ?
C25 C26 H10 118.6 . . ?
C27 C26 H10 118.6 . . ?
C26 C27 C22 119.2(4) . . ?
C26 C27 C35 119.2(4) . . ?
C22 C27 C35 121.6(4) . . ?
C23 C28 Si3 110.9(3) . . ?
C23 C28 Si2 112.6(3) . . ?
Si3 C28 Si2 119.8(2) . . ?
C23 C28 H72 103.9 . . ?
Si3 C28 H72 103.9 . . ?
Si2 C28 H72 103.9 . . ?
C31 Si2 C29 109.7(3) . . ?
C31 Si2 C30 108.7(3) . . ?
C29 Si2 C30 108.6(3) . . ?
C31 Si2 C28 108.3(3) . . ?
C29 Si2 C28 107.6(3) . . ?
C30 Si2 C28 114.0(3) . . ?
Si2 C29 H21 109.5 . . ?
Si2 C29 H22 109.5 . . ?
H21 C29 H22 109.5 . . ?
Si2 C29 H23 109.5 . . ?
H21 C29 H23 109.5 . . ?
H22 C29 H23 109.5 . . ?
Si2 C30 H24 109.5 . . ?
Si2 C30 H25 109.5 . . ?
H24 C30 H25 109.5 . . ?
Si2 C30 H26 109.5 . . ?
H24 C30 H26 109.5 . . ?
H25 C30 H26 109.5 . . ?
Si2 C31 H27 109.5 . . ?
Si2 C31 H28 109.5 . . ?
H27 C31 H28 109.5 . . ?
Si2 C31 H29 109.5 . . ?
H27 C31 H29 109.5 . . ?
H28 C31 H29 109.5 . . ?
C32 Si3 C33 109.8(3) . . ?
C32 Si3 C34 107.0(3) . . ?
C33 Si3 C34 109.3(3) . . ?
C32 Si3 C28 108.4(2) . . ?
C33 Si3 C28 108.3(2) . . ?
C34 Si3 C28 114.0(2) . . ?
Si3 C32 H30 109.5 . . ?
Si3 C32 H31 109.5 . . ?
H30 C32 H31 109.5 . . ?
Si3 C32 H32 109.5 . . ?
H30 C32 H32 109.5 . . ?
H31 C32 H32 109.5 . . ?
Si3 C33 H33 109.5 . . ?
Si3 C33 H34 109.5 . . ?
H33 C33 H34 109.5 . . ?
Si3 C33 H35 109.5 . . ?
H33 C33 H35 109.5 . . ?
H34 C33 H35 109.5 . . ?
Si3 C34 H36 109.5 . . ?
Si3 C34 H37 109.5 . . ?
H36 C34 H37 109.5 . . ?
Si3 C34 H38 109.5 . . ?
H36 C34 H38 109.5 . . ?
H37 C34 H38 109.5 . . ?
C27 C35 Si4 115.1(3) . . ?
C27 C35 Si5 108.6(3) . . ?
Si4 C35 Si5 118.1(2) . . ?
C27 C35 H73 104.5 . . ?
Si4 C35 H73 104.5 . . ?
Si5 C35 H73 104.5 . . ?
C36 Si4 C38 109.5(3) . . ?
C36 Si4 C37 108.8(3) . . ?
C38 Si4 C37 108.4(3) . . ?
C36 Si4 C35 110.5(2) . . ?
C38 Si4 C35 107.1(2) . . ?
C37 Si4 C35 112.5(2) . . ?
Si4 C36 H39 109.5 . . ?
Si4 C36 H40 109.5 . . ?
H39 C36 H40 109.5 . . ?
Si4 C36 H41 109.5 . . ?
H39 C36 H41 109.5 . . ?
H40 C36 H41 109.5 . . ?
Si4 C37 H42 109.5 . . ?
Si4 C37 H43 109.5 . . ?
H42 C37 H43 109.5 . . ?
Si4 C37 H44 109.5 . . ?
H42 C37 H44 109.5 . . ?
H43 C37 H44 109.5 . . ?
Si4 C38 H45 109.5 . . ?
Si4 C38 H46 109.5 . . ?
H45 C38 H46 109.5 . . ?
Si4 C38 H47 109.5 . . ?
H45 C38 H47 109.5 . . ?
H46 C38 H47 109.5 . . ?
C41 Si5 C39 106.4(3) . . ?
C41 Si5 C40 108.9(3) . . ?
C39 Si5 C40 109.0(3) . . ?
C41 Si5 C35 108.0(2) . . ?
C39 Si5 C35 114.4(2) . . ?
C40 Si5 C35 110.0(2) . . ?
Si5 C39 H48 109.5 . . ?
Si5 C39 H49 109.5 . . ?
H48 C39 H49 109.5 . . ?
Si5 C39 H50 109.5 . . ?
H48 C39 H50 109.5 . . ?
H49 C39 H50 109.5 . . ?
Si5 C40 H51 109.5 . . ?
Si5 C40 H52 109.5 . . ?
H51 C40 H52 109.5 . . ?
Si5 C40 H53 109.5 . . ?
H51 C40 H53 109.5 . . ?
H52 C40 H53 109.5 . . ?
Si5 C41 H54 109.5 . . ?
Si5 C41 H55 109.5 . . ?
H54 C41 H55 109.5 . . ?
Si5 C41 H56 109.5 . . ?
H54 C41 H56 109.5 . . ?
H55 C41 H56 109.5 . . ?
C45 C42 C44 108.6(5) . . ?
C45 C42 C25 110.2(4) . . ?
C44 C42 C25 112.7(5) . . ?
C45 C42 C43 109.1(5) . . ?
C44 C42 C43 107.0(5) . . ?
C25 C42 C43 109.1(5) . . ?
C42 C43 H57 109.5 . . ?
C42 C43 H58 109.5 . . ?
H57 C43 H58 109.5 . . ?
C42 C43 H59 109.5 . . ?
H57 C43 H59 109.5 . . ?
H58 C43 H59 109.5 . . ?
C42 C44 H60 109.5 . . ?
C42 C44 H61 109.5 . . ?
H60 C44 H61 109.5 . . ?
C42 C44 H62 109.5 . . ?
H60 C44 H62 109.5 . . ?
H61 C44 H62 109.5 . . ?
C42 C45 H63 109.5 . . ?
C42 C45 H64 109.5 . . ?
H63 C45 H64 109.5 . . ?
C42 C45 H65 109.5 . . ?
H63 C45 H65 109.5 . . ?
H64 C45 H65 109.5 . . ?

loop_
_geom_bond_atom_site_label_1
_geom_bond_atom_site_label_2
_geom_bond_distance
_geom_bond_site_symmetry_2
_geom_bond_publ_flag
Si1 C1 1.789(5) . ?
Si1 C7 1.790(4) . ?
Si1 C22 1.841(4) . ?
Si1 Br1 2.2254(13) . ?
C1 C7 1.335(6) . ?
C1 C2 1.481(7) . ?
C2 N1 1.470(6) . ?
C2 H11 0.9900 . ?
C2 H12 0.9900 . ?
N1 C3 1.471(6) . ?
N1 S1 1.616(4) . ?
C3 C4 1.516(7) . ?
C3 H13 0.9900 . ?
C3 H14 0.9900 . ?
C4 C5 1.522(7) . ?
C4 H15 0.9900 . ?
C4 H16 0.9900 . ?
C5 N2 1.478(6) . ?
C5 H17 0.9900 . ?
C5 H18 0.9900 . ?
N2 C6 1.480(6) . ?
N2 S2 1.637(4) . ?
C6 C7 1.479(6) . ?
C6 H19 0.9900 . ?
C6 H20 0.9900 . ?
S1 O1 1.411(4) . ?
S1 O2 1.420(4) . ?
S1 C8 1.754(5) . ?
C8 C13 1.379(7) . ?
C8 C9 1.379(7) . ?
C9 C10 1.370(8) . ?
C9 H1 0.9500 . ?
C10 C11 1.390(8) . ?
C10 H2 0.9500 . ?
C11 C12 1.381(7) . ?
C11 C14 1.492(8) . ?
C12 C13 1.367(7) . ?
C12 H3 0.9500 . ?
C13 H4 0.9500 . ?
S2 O4 1.426(4) . ?
S2 O3 1.430(4) . ?
S2 C15 1.756(5) . ?
C14 H66 0.9800 . ?
C14 H67 0.9800 . ?
C14 H68 0.9800 . ?
C15 C16 1.368(7) . ?
C15 C20 1.380(7) . ?
C16 C17 1.377(7) . ?
C16 H5 0.9500 . ?
C17 C18 1.369(8) . ?
C17 H6 0.9500 . ?
C18 C19 1.374(8) . ?
C18 C21 1.519(8) . ?
C19 C20 1.385(8) . ?
C19 H7 0.9500 . ?
C20 H8 0.9500 . ?
C21 H69 0.9800 . ?
C21 H70 0.9800 . ?
C21 H71 0.9800 . ?
C22 C27 1.405(6) . ?
C22 C23 1.413(6) . ?
C23 C24 1.393(6) . ?
C23 C28 1.506(6) . ?
C24 C25 1.392(7) . ?
C24 H9 0.9500 . ?
C25 C26 1.377(7) . ?
C25 C42 1.526(7) . ?
C26 C27 1.382(6) . ?
C26 H10 0.9500 . ?
C27 C35 1.507(6) . ?
C28 Si3 1.877(5) . ?
C28 Si2 1.892(5) . ?
C28 H72 1.0000 . ?
Si2 C31 1.846(6) . ?
Si2 C29 1.854(7) . ?
Si2 C30 1.875(7) . ?
C29 H21 0.9800 . ?
C29 H22 0.9800 . ?
C29 H23 0.9800 . ?
C30 H24 0.9800 . ?
C30 H25 0.9800 . ?
C30 H26 0.9800 . ?
C31 H27 0.9800 . ?
C31 H28 0.9800 . ?
C31 H29 0.9800 . ?
Si3 C32 1.855(6) . ?
Si3 C33 1.859(5) . ?
Si3 C34 1.860(5) . ?
C32 H30 0.9800 . ?
C32 H31 0.9800 . ?
C32 H32 0.9800 . ?
C33 H33 0.9800 . ?
C33 H34 0.9800 . ?
C33 H35 0.9800 . ?
C34 H36 0.9800 . ?
C34 H37 0.9800 . ?
C34 H38 0.9800 . ?
C35 Si4 1.885(5) . ?
C35 Si5 1.893(5) . ?
C35 H73 1.0000 . ?
Si4 C36 1.850(6) . ?
Si4 C38 1.859(5) . ?
Si4 C37 1.859(6) . ?
C36 H39 0.9800 . ?
C36 H40 0.9800 . ?
C36 H41 0.9800 . ?
C37 H42 0.9800 . ?
C37 H43 0.9800 . ?
C37 H44 0.9800 . ?
C38 H45 0.9800 . ?
C38 H46 0.9800 . ?
C38 H47 0.9800 . ?
Si5 C41 1.854(5) . ?
Si5 C39 1.858(5) . ?
Si5 C40 1.858(6) . ?
C39 H48 0.9800 . ?
C39 H49 0.9800 . ?
C39 H50 0.9800 . ?
C40 H51 0.9800 . ?
C40 H52 0.9800 . ?
C40 H53 0.9800 . ?
C41 H54 0.9800 . ?
C41 H55 0.9800 . ?
C41 H56 0.9800 . ?
C42 C45 1.503(8) . ?
C42 C44 1.516(8) . ?
C42 C43 1.532(9) . ?
C43 H57 0.9800 . ?
C43 H58 0.9800 . ?
C43 H59 0.9800 . ?
C44 H60 0.9800 . ?
C44 H61 0.9800 . ?
C44 H62 0.9800 . ?
C45 H63 0.9800 . ?
C45 H64 0.9800 . ?
C45 H65 0.9800 . ?

loop_
_geom_torsion_atom_site_label_1
_geom_torsion_atom_site_label_2
_geom_torsion_atom_site_label_3
_geom_torsion_atom_site_label_4
_geom_torsion
_geom_torsion_site_symmetry_1
_geom_torsion_site_symmetry_2
_geom_torsion_site_symmetry_3
_geom_torsion_site_symmetry_4
_geom_torsion_publ_flag
C22 Si1 C1 C7 -107.8(3) . . . . ?
Br1 Si1 C1 C7 102.0(3) . . . . ?
C7 Si1 C1 C2 -178.1(10) . . . . ?
C22 Si1 C1 C2 74.0(9) . . . . ?
Br1 Si1 C1 C2 -76.1(9) . . . . ?
C7 C1 C2 N1 -64.6(7) . . . . ?
Si1 C1 C2 N1 113.0(8) . . . . ?
C1 C2 N1 C3 118.7(4) . . . . ?
C1 C2 N1 S1 -81.7(4) . . . . ?
C2 N1 C3 C4 -113.5(5) . . . . ?
S1 N1 C3 C4 87.5(4) . . . . ?
N1 C3 C4 C5 40.8(5) . . . . ?
C3 C4 C5 N2 48.0(5) . . . . ?
C4 C5 N2 C6 -149.3(4) . . . . ?
C4 C5 N2 S2 72.9(5) . . . . ?
C5 N2 C6 C7 85.0(5) . . . . ?
S2 N2 C6 C7 -135.9(3) . . . . ?
C2 C1 C7 C6 -2.1(9) . . . . ?
Si1 C1 C7 C6 179.0(6) . . . . ?
C2 C1 C7 Si1 178.9(6) . . . . ?
N2 C6 C7 C1 8.3(8) . . . . ?
N2 C6 C7 Si1 -174.1(7) . . . . ?
C22 Si1 C7 C1 110.4(3) . . . . ?
Br1 Si1 C7 C1 -103.8(3) . . . . ?
C1 Si1 C7 C6 -178.2(10) . . . . ?
C22 Si1 C7 C6 -67.7(9) . . . . ?
Br1 Si1 C7 C6 78.0(9) . . . . ?
C2 N1 S1 O1 168.0(3) . . . . ?
C3 N1 S1 O1 -32.2(4) . . . . ?
C2 N1 S1 O2 37.2(4) . . . . ?
C3 N1 S1 O2 -163.0(3) . . . . ?
C2 N1 S1 C8 -76.8(4) . . . . ?
C3 N1 S1 C8 82.9(4) . . . . ?
O1 S1 C8 C13 20.8(5) . . . . ?
O2 S1 C8 C13 152.6(4) . . . . ?
N1 S1 C8 C13 -94.0(4) . . . . ?
O1 S1 C8 C9 -161.1(4) . . . . ?
O2 S1 C8 C9 -29.3(5) . . . . ?
N1 S1 C8 C9 84.1(4) . . . . ?
C13 C8 C9 C10 2.2(8) . . . . ?
S1 C8 C9 C10 -176.0(4) . . . . ?
C8 C9 C10 C11 -1.5(9) . . . . ?
C9 C10 C11 C12 -1.0(8) . . . . ?
C9 C10 C11 C14 179.6(6) . . . . ?
C10 C11 C12 C13 2.9(8) . . . . ?
C14 C11 C12 C13 -177.7(5) . . . . ?
C11 C12 C13 C8 -2.3(7) . . . . ?
C9 C8 C13 C12 -0.3(7) . . . . ?
S1 C8 C13 C12 177.8(4) . . . . ?
C5 N2 S2 O4 -176.7(3) . . . . ?
C6 N2 S2 O4 46.4(4) . . . . ?
C5 N2 S2 O3 -47.1(4) . . . . ?
C6 N2 S2 O3 176.0(3) . . . . ?
C5 N2 S2 C15 67.9(4) . . . . ?
C6 N2 S2 C15 -69.0(4) . . . . ?
O4 S2 C15 C16 159.6(4) . . . . ?
O3 S2 C15 C16 27.9(4) . . . . ?
N2 S2 C15 C16 -85.9(4) . . . . ?
O4 S2 C15 C20 -24.0(5) . . . . ?
O3 S2 C15 C20 -155.7(4) . . . . ?
N2 S2 C15 C20 90.5(4) . . . . ?
C20 C15 C16 C17 -0.6(7) . . . . ?
S2 C15 C16 C17 175.8(4) . . . . ?
C15 C16 C17 C18 -0.3(7) . . . . ?
C16 C17 C18 C19 0.7(7) . . . . ?
C16 C17 C18 C21 -177.2(5) . . . . ?
C17 C18 C19 C20 -0.2(8) . . . . ?
C21 C18 C19 C20 177.6(5) . . . . ?
C16 C15 C20 C19 1.0(7) . . . . ?
S2 C15 C20 C19 -175.4(4) . . . . ?
C18 C19 C20 C15 -0.6(8) . . . . ?
C1 Si1 C22 C27 -72.8(4) . . . . ?
C7 Si1 C22 C27 -130.3(4) . . . . ?
Br1 Si1 C22 C27 80.5(4) . . . . ?
C1 Si1 C22 C23 114.5(4) . . . . ?
C7 Si1 C22 C23 57.0(5) . . . . ?
Br1 Si1 C22 C23 -92.2(4) . . . . ?
C27 C22 C23 C24 -0.9(7) . . . . ?
Si1 C22 C23 C24 171.9(4) . . . . ?
C27 C22 C23 C28 178.2(4) . . . . ?
Si1 C22 C23 C28 -9.1(6) . . . . ?
C22 C23 C24 C25 -1.6(7) . . . . ?
C28 C23 C24 C25 179.3(5) . . . . ?
C23 C24 C25 C26 2.7(7) . . . . ?
C23 C24 C25 C42 -176.1(5) . . . . ?
C24 C25 C26 C27 -1.3(7) . . . . ?
C42 C25 C26 C27 177.4(5) . . . . ?
C25 C26 C27 C22 -1.1(7) . . . . ?
C25 C26 C27 C35 177.6(4) . . . . ?
C23 C22 C27 C26 2.2(7) . . . . ?
Si1 C22 C27 C26 -170.6(4) . . . . ?
C23 C22 C27 C35 -176.4(4) . . . . ?
Si1 C22 C27 C35 10.7(6) . . . . ?
C24 C23 C28 Si3 73.6(5) . . . . ?
C22 C23 C28 Si3 -105.4(4) . . . . ?
C24 C23 C28 Si2 -63.6(5) . . . . ?
C22 C23 C28 Si2 117.3(4) . . . . ?
C23 C28 Si2 C31 -29.3(4) . . . . ?
Si3 C28 Si2 C31 -162.3(3) . . . . ?
C23 C28 Si2 C29 -147.8(4) . . . . ?
Si3 C28 Si2 C29 79.2(4) . . . . ?
C23 C28 Si2 C30 91.7(4) . . . . ?
Si3 C28 Si2 C30 -41.3(4) . . . . ?
C23 C28 Si3 C32 50.9(4) . . . . ?
Si2 C28 Si3 C32 -175.4(3) . . . . ?
C23 C28 Si3 C33 169.9(3) . . . . ?
Si2 C28 Si3 C33 -56.3(4) . . . . ?
C23 C28 Si3 C34 -68.2(4) . . . . ?
Si2 C28 Si3 C34 65.5(4) . . . . ?
C26 C27 C35 Si4 60.3(5) . . . . ?
C22 C27 C35 Si4 -121.1(4) . . . . ?
C26 C27 C35 Si5 -74.7(5) . . . . ?
C22 C27 C35 Si5 103.9(4) . . . . ?
C27 C35 Si4 C36 22.7(4) . . . . ?
Si5 C35 Si4 C36 153.3(3) . . . . ?
C27 C35 Si4 C38 141.9(4) . . . . ?
Si5 C35 Si4 C38 -87.5(3) . . . . ?
C27 C35 Si4 C37 -99.1(4) . . . . ?
Si5 C35 Si4 C37 31.5(4) . . . . ?
C27 C35 Si5 C41 -53.0(4) . . . . ?
Si4 C35 Si5 C41 173.6(3) . . . . ?
C27 C35 Si5 C39 65.3(4) . . . . ?
Si4 C35 Si5 C39 -68.2(4) . . . . ?
C27 C35 Si5 C40 -171.7(3) . . . . ?
Si4 C35 Si5 C40 54.8(3) . . . . ?
C26 C25 C42 C45 121.4(6) . . . . ?
C24 C25 C42 C45 -59.9(7) . . . . ?
C26 C25 C42 C44 -0.1(8) . . . . ?
C24 C25 C42 C44 178.6(5) . . . . ?
C26 C25 C42 C43 -118.8(6) . . . . ?
C24 C25 C42 C43 59.8(6) . . . . ?
